data_4021005
loop_
_publ_author_name
'Takuya Koizumi'
'Eiko Mochizuki'
'Ken Kokubo'
'Takumi Oshima'

_publ_section_title
;
 Mechanism of Novel Consecutive Rearrangements
 of Cyclobutene-Fused Diphenylhomobenzoquinones
 Catalyzed by Lewis Acids
;
_journal_name_full 'Journal of Organic Chemistry'
_journal_page_first 4577
_journal_page_last 4585
_journal_paper_doi 10.1021/jo035830k
_journal_volume 69
_journal_year 2004
_chemical_formula_moiety 'C30 H26 O2'
_chemical_formula_sum 'C30 H26 O2'
_chemical_formula_weight 418.53
_space_group_IT_number 14
_symmetry_cell_setting monoclinic
_symmetry_space_group_name_Hall '-P 2yn'
_symmetry_space_group_name_H-M 'P 1 21/n 1'
_cell_angle_alpha 90
_cell_angle_beta 104.229(4)
_cell_angle_gamma 90
_cell_formula_units_Z 4
_cell_length_a 13.3309(1)
_cell_length_b 9.4105(1)
_cell_length_c 18.7703(4)
_cell_measurement_temperature 213.2
_cell_volume 2282.51(7)
_exptl_crystal_density_diffrn 1.218
_cod_original_sg_symbol_H-M 'P 21/n'
_cod_database_code 4021005

loop_
_symmetry_equiv_pos_as_xyz
x,y,z
1/2-x,1/2+y,1/2-z
-x,-y,-z
1/2+x,1/2-y,1/2+z

loop_
_atom_site_label
_atom_site_type_symbol
_atom_site_fract_x
_atom_site_fract_y
_atom_site_fract_z
_atom_site_U_iso_or_equiv
_atom_site_adp_type
_atom_site_occupancy
_atom_site_calc_flag
_atom_site_refinement_flags
_atom_site_disorder_assembly
_atom_site_disorder_group
O(1) O 0.4842(2) 0.1729(4) 0.9281(2) 0.0599(9) Uani 1.00 d . . .
O(2) O 0.8462(2) 0.4590(4) 1.0317(2) 0.0622(10) Uani 1.00 d . . .
C(1) C 0.6721(3) 0.2064(4) 1.1637(2) 0.038(1) Uani 1.00 d . . .
C(2) C 0.7268(3) 0.5783(4) 0.8535(2) 0.041(1) Uani 1.00 d . . .
C(3) C 0.6041(3) 0.3641(4) 0.8508(2) 0.042(1) Uani 1.00 d . . .
C(4) C 0.7446(3) 0.3295(4) 0.9312(2) 0.0376(10) Uani 1.00 d . . .
C(5) C 0.6949(3) 0.3675(4) 1.0556(2) 0.035(1) Uani 1.00 d . . .
C(6) C 0.7478(3) 0.1000(4) 1.0654(2) 0.0367(10) Uani 1.00 d . . .
C(7) C 0.6847(3) 0.2198(4) 1.0854(2) 0.0351(10) Uani 1.00 d . . .
C(8) C 0.5679(3) 0.2268(4) 0.9533(2) 0.040(1) Uani 1.00 d . . .
C(9) C 0.5936(2) 0.2864(4) 1.0289(2) 0.0356(10) Uani 1.00 d . . .
C(10) C 0.7047(3) -0.0165(4) 1.0241(2) 0.038(1) Uani 1.00 d . . .
C(11) C 0.4991(3) 0.3341(5) 1.0543(3) 0.047(1) Uani 1.00 d . . .
C(12) C 0.7685(3) 0.3892(4) 1.0081(2) 0.040(1) Uani 1.00 d . . .
C(13) C 0.8724(3) -0.1192(5) 1.0353(2) 0.048(1) Uani 1.00 d . . .
C(14) C 0.6411(3) 0.2431(4) 0.9043(2) 0.040(1) Uani 1.00 d . . .
C(15) C 0.6910(3) 0.4407(4) 0.8740(2) 0.039(1) Uani 1.00 d . . .
C(16) C 0.9170(3) -0.0054(5) 1.0786(3) 0.054(1) Uani 1.00 d . . .
C(17) C 0.7664(3) -0.1256(5) 1.0091(3) 0.049(1) Uani 1.00 d . . .
C(18) C 0.8553(3) 0.1038(5) 1.0929(2) 0.045(1) Uani 1.00 d . . .
C(19) C 0.5960(4) 0.0831(5) 1.2496(3) 0.054(1) Uani 1.00 d . . .
C(20) C 0.6095(3) 0.0991(5) 1.1786(2) 0.046(1) Uani 1.00 d . . .
C(21) C 0.6592(3) 0.6788(5) 0.8137(2) 0.050(1) Uani 1.00 d . . .
C(22) C 0.7210(4) 0.2963(5) 1.2196(2) 0.054(1) Uani 1.00 d . . .
C(23) C 0.5047(3) 0.3732(6) 0.7933(3) 0.056(1) Uani 1.00 d . . .
C(24) C 0.8322(3) 0.6126(5) 0.8734(3) 0.055(1) Uani 1.00 d . . .
C(25) C 0.7983(4) 0.8396(6) 0.8137(3) 0.067(2) Uani 1.00 d . . .
C(26) C 0.8376(4) 0.2533(6) 0.9141(3) 0.052(1) Uani 1.00 d . . .
C(27) C 0.6442(4) 0.1722(5) 1.3045(3) 0.061(1) Uani 1.00 d . . .
C(28) C 0.6944(4) 0.8070(5) 0.7942(3) 0.064(2) Uani 1.00 d . . .
C(29) C 0.8665(4) 0.7419(6) 0.8527(3) 0.066(2) Uani 1.00 d . . .
C(30) C 0.7079(5) 0.2779(6) 1.2904(3) 0.070(2) Uani 1.00 d . . .
H(1) H 0.589(3) 0.661(4) 0.797(2) 0.044(10) Uiso 1.00 calc . . .
H(2) H 0.647(4) 0.874(5) 0.767(3) 0.08(1) Uiso 1.00 calc . . .
H(4) H 0.881(3) 0.546(5) 0.899(3) 0.07(1) Uiso 1.00 calc . . .
H(5) H 0.817(3) 0.935(5) 0.800(2) 0.06(1) Uiso 1.00 calc . . .
H(6) H 0.448(5) 0.386(6) 0.810(3) 0.11(1) Uiso 1.00 calc . . .
H(7) H 0.499(4) 0.281(7) 0.760(4) 0.12(1) Uiso 1.00 calc . . .
H(8) H 0.495(4) 0.482(7) 0.765(4) 0.12(1) Uiso 1.00 calc . . .
H(9) H 0.451(4) 0.387(5) 1.012(3) 0.08(1) Uiso 1.00 calc . . .
H(10) H 0.460(3) 0.244(5) 1.069(2) 0.06(1) Uiso 1.00 calc . . .
H(11) H 0.520(3) 0.384(5) 1.100(3) 0.06(1) Uiso 1.00 calc . . .
H(12) H 0.647(2) 0.155(4) 0.883(2) 0.032(9) Uiso 1.00 calc . . .
H(13) H 0.630(3) -0.021(4) 1.004(2) 0.043(10) Uiso 1.00 calc . . .
H(14) H 0.737(3) -0.206(4) 0.981(2) 0.040(9) Uiso 1.00 calc . . .
H(15) H 0.920(3) -0.198(5) 1.028(2) 0.06(1) Uiso 1.00 calc . . .
H(16) H 0.988(3) 0.006(5) 1.103(3) 0.06(1) Uiso 1.00 calc . . .
H(17) H 0.883(3) 0.191(5) 1.122(2) 0.05(1) Uiso 1.00 calc . . .
H(18) H 0.573(3) 0.039(4) 1.140(2) 0.031(9) Uiso 1.00 calc . . .
H(19) H 0.550(3) -0.002(5) 1.260(3) 0.07(1) Uiso 1.00 calc . . .
H(20) H 0.750(3) 0.342(5) 1.329(3) 0.08(1) Uiso 1.00 calc . . .
H(22) H 0.640(4) 0.151(7) 1.359(4) 0.12(1) Uiso 1.00 calc . . .
H(23) H 0.769(3) 0.375(4) 1.212(2) 0.05(1) Uiso 1.00 calc . . .
H(24) H 0.693(3) 0.450(4) 1.092(2) 0.041(9) Uiso 1.00 calc . . .
H(25) H 0.900(3) 0.310(4) 0.929(2) 0.037(9) Uiso 1.00 calc . . .
H(26) H 0.822(3) 0.225(5) 0.861(3) 0.07(1) Uiso 1.00 calc . . .
H(27) H 0.849(3) 0.169(5) 0.938(3) 0.06(1) Uiso 1.00 calc . . .
H(28) H 0.945(5) 0.759(7) 0.875(3) 0.12(1) Uiso 1.00 calc . . .

loop_
_atom_site_aniso_label
_atom_site_aniso_U_11
_atom_site_aniso_U_22
_atom_site_aniso_U_33
_atom_site_aniso_U_12
_atom_site_aniso_U_13
_atom_site_aniso_U_23
O(1) 0.051(2) 0.085(2) 0.042(2) -0.029(2) 0.010(1) -0.011(2)
O(2) 0.057(2) 0.087(2) 0.045(2) -0.036(2) 0.016(1) -0.014(2)
C(1) 0.046(2) 0.041(2) 0.030(2) 0.000(2) 0.012(2) -0.005(2)
C(2) 0.047(2) 0.049(2) 0.031(2) -0.006(2) 0.017(2) -0.005(2)
C(3) 0.046(2) 0.057(2) 0.026(2) -0.003(2) 0.014(2) -0.004(2)
C(4) 0.036(2) 0.044(2) 0.034(2) -0.003(2) 0.012(2) -0.004(2)
C(5) 0.040(2) 0.035(2) 0.031(2) -0.006(2) 0.011(2) -0.007(2)
C(6) 0.042(2) 0.042(2) 0.028(2) -0.002(2) 0.012(2) 0.001(2)
C(7) 0.038(2) 0.040(2) 0.030(2) -0.007(2) 0.013(2) -0.011(2)
C(8) 0.040(2) 0.044(2) 0.036(2) -0.007(2) 0.008(2) 0.001(2)
C(9) 0.036(2) 0.042(2) 0.031(2) -0.006(2) 0.010(2) -0.007(2)
C(10) 0.040(2) 0.041(2) 0.037(2) -0.003(2) 0.014(2) -0.004(2)
C(11) 0.045(2) 0.056(3) 0.044(3) 0.001(2) 0.018(2) -0.001(2)
C(12) 0.041(2) 0.043(2) 0.036(2) -0.010(2) 0.009(2) -0.001(2)
C(13) 0.049(2) 0.055(3) 0.044(3) 0.006(2) 0.019(2) -0.001(2)
C(14) 0.046(2) 0.040(2) 0.034(2) -0.007(2) 0.010(2) -0.009(2)
C(15) 0.040(2) 0.044(2) 0.035(2) -0.004(2) 0.015(2) 0.000(2)
C(16) 0.040(2) 0.067(3) 0.051(3) 0.001(2) 0.006(2) -0.001(3)
C(17) 0.060(3) 0.043(2) 0.048(3) -0.005(2) 0.022(2) -0.009(2)
C(18) 0.041(2) 0.051(2) 0.039(2) -0.004(2) 0.004(2) -0.008(2)
C(19) 0.075(3) 0.043(2) 0.054(3) 0.007(2) 0.036(2) 0.009(2)
C(20) 0.057(2) 0.043(2) 0.043(3) -0.005(2) 0.022(2) -0.008(2)
C(21) 0.055(2) 0.058(3) 0.040(3) 0.000(2) 0.018(2) 0.002(2)
C(22) 0.074(3) 0.058(3) 0.033(2) -0.019(2) 0.016(2) -0.008(2)
C(23) 0.049(2) 0.076(3) 0.038(3) -0.008(2) -0.001(2) -0.001(3)
C(24) 0.052(2) 0.059(3) 0.057(3) -0.009(2) 0.019(2) -0.001(3)
C(25) 0.094(4) 0.059(3) 0.059(3) -0.020(3) 0.040(3) 0.002(3)
C(26) 0.052(3) 0.059(3) 0.054(3) 0.009(2) 0.026(2) 0.003(3)
C(27) 0.104(4) 0.050(3) 0.039(3) 0.013(3) 0.035(3) -0.001(2)
C(28) 0.092(4) 0.054(3) 0.057(3) 0.005(3) 0.037(3) 0.016(3)
C(29) 0.069(3) 0.070(3) 0.066(4) -0.021(3) 0.031(3) 0.001(3)
C(30) 0.111(4) 0.064(3) 0.035(3) -0.008(3) 0.018(3) -0.011(3)

loop_
_geom_bond_atom_site_label_1
_geom_bond_atom_site_label_2
_geom_bond_distance
_geom_bond_site_symmetry_1
_geom_bond_site_symmetry_2
_geom_bond_publ_flag
O(1) C(8) 1.212(4) . . yes
O(2) C(12) 1.215(4) . . yes
C(1) C(7) 1.525(5) . . yes
C(1) C(20) 1.383(5) . . yes
C(1) C(22) 1.380(6) . . yes
C(2) C(15) 1.464(5) . . yes
C(2) C(21) 1.391(6) . . yes
C(2) C(24) 1.399(6) . . yes
C(3) C(14) 1.517(6) . . yes
C(3) C(15) 1.343(5) . . yes
C(3) C(23) 1.491(6) . . yes
C(4) C(12) 1.508(5) . . yes
C(4) C(14) 1.574(5) . . yes
C(4) C(15) 1.543(5) . . yes
C(4) C(26) 1.533(5) . . yes
C(5) C(7) 1.516(5) . . yes
C(5) C(9) 1.525(5) . . yes
C(5) C(12) 1.494(5) . . yes
C(6) C(7) 1.508(5) . . yes
C(6) C(10) 1.384(5) . . yes
C(6) C(18) 1.400(5) . . yes
C(7) C(9) 1.536(5) . . yes
C(8) C(9) 1.487(5) . . yes
C(8) C(14) 1.504(5) . . yes
C(9) C(11) 1.519(5) . . yes
C(10) C(17) 1.387(6) . . yes
C(13) C(16) 1.386(6) . . yes
C(13) C(17) 1.379(6) . . yes
C(16) C(18) 1.384(6) . . yes
C(19) C(20) 1.396(6) . . yes
C(19) C(27) 1.361(7) . . yes
C(21) C(28) 1.376(6) . . yes
C(22) C(30) 1.394(6) . . yes
C(24) C(29) 1.388(7) . . yes
C(25) C(28) 1.377(7) . . yes
C(25) C(29) 1.371(7) . . yes
C(27) C(30) 1.375(7) . . yes
